data_1560607
loop_
_publ_author_name
'Xu, Qing-Qing'
'Liu, Bing'
'Xu, Ling'
'Jiao, Huan'

_publ_section_title
;
 Ionothermal synthesis and structural transformation targeted by ion
 exchange in metal-1,3,5-benzenetricarboxylate compounds
;
_journal_name_full 'Journal of Solid State Chemistry'
_journal_page_first 1
_journal_page_last 7
_journal_paper_doi 10.1016/j.jssc.2016.12.006
_journal_volume 247
_journal_year 2017
_chemical_formula_moiety 'C40 H44 Co4 N8 O36, 6(H2 O)'
_chemical_formula_sum 'C40 H56 Co4 N8 O42'
_chemical_formula_weight 1556.65
_space_group_crystal_system orthorhombic
_space_group_IT_number 70
_space_group_name_Hall '-F 2uv 2vw'
_space_group_name_H-M_alt 'F d d d :2'
_atom_sites_solution_hydrogens geom
_atom_sites_solution_primary direct
_atom_sites_solution_secondary difmap
_cell_angle_alpha 90.00
_cell_angle_beta 90.00
_cell_angle_gamma 90.00
_cell_formula_units_Z 8
_cell_length_a 14.3454(6)
_cell_length_b 24.1072(10)
_cell_length_c 34.1451(14)
_cell_measurement_reflns_used 5782
_cell_measurement_temperature 153(2)
_cell_measurement_theta_max 28.50
_cell_measurement_theta_min 3.22
_cell_volume 11808.3(8)
_computing_cell_refinement 'CrystalClear (Rigaku Corp., 2002)'
_computing_data_collection 'CrystalClear (Rigaku Corp., 2002)'
_computing_data_reduction 'CrystalClear (Rigaku Corp., 2002)'
_computing_molecular_graphics 'Siemens SHELXTL^TM^ 5'
_computing_publication_material 'Siemens SHELXTL^TM^ 5'
_computing_structure_refinement 'Siemens SHELXTL^TM^ 5'
_computing_structure_solution 'Siemens SHELXTL^TM^ 5'
_diffrn_ambient_temperature 153.0
_diffrn_measured_fraction_theta_full 0.982
_diffrn_measured_fraction_theta_max 0.982
_diffrn_measurement_device_type 'Rigaku Mercury CCD'
_diffrn_measurement_method \w
_diffrn_radiation_monochromator graphite
_diffrn_radiation_type MoK\a
_diffrn_radiation_wavelength 0.71073
_diffrn_reflns_av_R_equivalents 0.0316
_diffrn_reflns_av_unetI/netI 0.0212
_diffrn_reflns_limit_h_max 16
_diffrn_reflns_limit_h_min -17
_diffrn_reflns_limit_k_max 28
_diffrn_reflns_limit_k_min -28
_diffrn_reflns_limit_l_max 40
_diffrn_reflns_limit_l_min -40
_diffrn_reflns_number 14799
_diffrn_reflns_theta_full 25.02
_diffrn_reflns_theta_max 25.02
_diffrn_reflns_theta_min 3.41
_diffrn_source 'rotating-anode generator'
_exptl_absorpt_coefficient_mu 1.223
_exptl_absorpt_correction_T_max 1.0000
_exptl_absorpt_correction_T_min 0.885
_exptl_absorpt_correction_type multi-scan
_exptl_absorpt_process_details 'Sphere (CrystalClear)'
_exptl_crystal_colour red
_exptl_crystal_density_diffrn 1.751
_exptl_crystal_density_method 'not measured'
_exptl_crystal_description block
_exptl_crystal_F_000 6368
_exptl_crystal_size_max 0.10
_exptl_crystal_size_mid 0.10
_exptl_crystal_size_min 0.10
_refine_diff_density_max 0.829
_refine_diff_density_min -0.593
_refine_diff_density_rms 0.092
_refine_ls_extinction_method none
_refine_ls_goodness_of_fit_ref 1.040
_refine_ls_hydrogen_treatment mixed
_refine_ls_matrix_type full
_refine_ls_number_parameters 224
_refine_ls_number_reflns 2567
_refine_ls_number_restraints 6
_refine_ls_restrained_S_all 1.053
_refine_ls_R_factor_all 0.0542
_refine_ls_R_factor_gt 0.0465
_refine_ls_shift/su_max 0.001
_refine_ls_shift/su_mean 0.000
_refine_ls_structure_factor_coef Fsqd
_refine_ls_weighting_details 'calc w=1/[\s^2^(Fo^2^)+(0.0823P)^2^+85.9486P] where P=(Fo^2^+2Fc^2^)/3'
_refine_ls_weighting_scheme calc
_refine_ls_wR_factor_gt 0.1275
_refine_ls_wR_factor_ref 0.1378
_reflns_number_gt 2217
_reflns_number_total 2567
_reflns_threshold_expression >2sigma(I)
_cod_data_source_file mmc6.CIF
_cod_data_source_block comp2
_cod_original_sg_symbol_H-M 'F d d d'
_cod_database_code 1560607
_olex2_refinement_description
;
1. Fixed Uiso
 At 1.2 times of:
  All C(H) groups, All N(H,H) groups
 At 1.5 times of:
  All O(H,H) groups
2. Uiso/Uaniso restraints and constraints
Uanis(O3W) \\sim Ueq: with sigma of 0.005 and sigma for terminal atoms of 0.01
3. Others
 Fixed Sof: H4Wa(0.5) H4Wb(0.5)
4.a Free rotating group:
 O3W(H3Wa,H3Wb), O4W(H4Wa,H4Wb)
4.b Rotating group:
 O1W(H1Wa,H1Wb), O2W(H2Wa,H2Wb)
4.c Aromatic/amide H refined with riding coordinates:
 C12(H12), C14(H14), C22(H22), C24(H24)
4.d X=CH2 refined with riding coordinates:
 N1(H1a,H1b), N2(H2a,H2b)
;

loop_
_space_group_symop_id
_space_group_symop_operation_xyz
1 'x, y, z'
2 '-x+3/4, -y+3/4, z'
3 '-x+3/4, y, -z+3/4'
4 'x, -y+3/4, -z+3/4'
5 'x, y+1/2, z+1/2'
6 '-x+3/4, -y+5/4, z+1/2'
7 '-x+3/4, y+1/2, -z+5/4'
8 'x, -y+5/4, -z+5/4'
9 'x+1/2, y, z+1/2'
10 '-x+5/4, -y+3/4, z+1/2'
11 '-x+5/4, y, -z+5/4'
12 'x+1/2, -y+3/4, -z+5/4'
13 'x+1/2, y+1/2, z'
14 '-x+5/4, -y+5/4, z'
15 '-x+5/4, y+1/2, -z+3/4'
16 'x+1/2, -y+5/4, -z+3/4'
17 '-x, -y, -z'
18 'x-3/4, y-3/4, -z'
19 'x-3/4, -y, z-3/4'
20 '-x, y-3/4, z-3/4'
21 '-x, -y+1/2, -z+1/2'
22 'x-3/4, y-1/4, -z+1/2'
23 'x-3/4, -y+1/2, z-1/4'
24 '-x, y-1/4, z-1/4'
25 '-x+1/2, -y, -z+1/2'
26 'x-1/4, y-3/4, -z+1/2'
27 'x-1/4, -y, z-1/4'
28 '-x+1/2, y-3/4, z-1/4'
29 '-x+1/2, -y+1/2, -z'
30 'x-1/4, y-1/4, -z'
31 'x-1/4, -y+1/2, z-3/4'
32 '-x+1/2, y-1/4, z-3/4'

loop_
_atom_site_label
_atom_site_type_symbol
_atom_site_fract_x
_atom_site_fract_y
_atom_site_fract_z
_atom_site_U_iso_or_equiv
_atom_site_adp_type
_atom_site_occupancy
_atom_site_symmetry_multiplicity
_atom_site_calc_flag
_atom_site_refinement_flags
_atom_site_disorder_assembly
_atom_site_disorder_group
Co1 Co 0.37607(3) 0.569611(18) 0.033292(12) 0.0230(2) Uani 1 1 d . . .
O11 O 0.36403(16) 0.52440(9) 0.08982(6) 0.0261(5) Uani 1 1 d . . .
O12 O 0.37198(16) 0.47904(10) 0.03429(6) 0.0277(6) Uani 1 1 d . . .
O13 O 0.3684(2) 0.42076(14) 0.21605(7) 0.0558(10) Uani 1 1 d . . .
C11 C 0.36998(19) 0.42494(12) 0.09308(9) 0.0197(6) Uani 1 1 d . . .
C12 C 0.3684(2) 0.42463(14) 0.13402(9) 0.0233(7) Uani 1 1 d . . .
H12 H 0.3628 0.4579 0.1476 0.028 Uiso 1 1 calc R . .
C13 C 0.3750 0.3750 0.15451(12) 0.0231(9) Uani 1 2 d S . .
C14 C 0.3750 0.3750 0.07304(12) 0.0213(9) Uani 1 2 d S . .
H14 H 0.3750 0.3750 0.0458 0.026 Uiso 1 2 calc SR . .
C15 C 0.3679(2) 0.47923(13) 0.07142(9) 0.0219(6) Uani 1 1 d . . .
C16 C 0.3750 0.3750 0.19897(14) 0.0373(13) Uani 1 2 d S . .
O21 O 0.38594(19) 0.60947(11) -0.02038(7) 0.0369(6) Uani 1 1 d . . .
O22 O 0.36481(19) 0.53116(11) -0.05323(7) 0.0400(7) Uani 1 1 d . . .
O23 O 0.3671(2) 0.78808(11) -0.09280(9) 0.0479(8) Uani 1 1 d . . .
C21 C 0.3761(2) 0.61462(13) -0.08958(8) 0.0192(6) Uani 1 1 d . . .
C22 C 0.37647(19) 0.67193(13) -0.08996(9) 0.0193(6) Uani 1 1 d . . .
H22 H 0.3777 0.6912 -0.0664 0.023 Uiso 1 1 calc R . .
C23 C 0.3750 0.70134(17) -0.1250 0.0196(9) Uani 1 2 d S . .
C24 C 0.3750 0.58619(18) -0.1250 0.0185(9) Uani 1 2 d S . .
H24 H 0.3750 0.5476 -0.1250 0.022 Uiso 1 2 calc SR . .
C25 C 0.3755(2) 0.58228(15) -0.05179(9) 0.0268(7) Uani 1 1 d . . .
C26 C 0.3750 0.7629(2) -0.1250 0.0301(11) Uani 1 2 d S . .
O1 O 0.38609(17) 0.64534(10) 0.06316(7) 0.0326(6) Uani 1 1 d . . .
C1 C 0.4496(2) 0.68165(12) 0.05882(10) 0.0280(7) Uani 1 1 d . . .
N1 N 0.4831(2) 0.69343(12) 0.02347(9) 0.0354(7) Uani 1 1 d . . .
H1A H 0.4618 0.6764 0.0032 0.043 Uiso 1 1 calc R . .
H1B H 0.5260 0.7180 0.0209 0.043 Uiso 1 1 calc R . .
N2 N 0.4836(2) 0.70849(12) 0.08943(9) 0.0359(7) Uani 1 1 d . . .
H2A H 0.4628 0.7015 0.1125 0.043 Uiso 1 1 calc R . .
H2B H 0.5266 0.7330 0.0862 0.043 Uiso 1 1 calc R . .
O1W O 0.23174(19) 0.57703(12) 0.03205(7) 0.0417(7) Uani 1 1 d . . .
H1WA H 0.2056 0.5557 0.0503 0.062 Uiso 1 1 d R . .
H1WB H 0.2094 0.5667 0.0088 0.062 Uiso 1 1 d R . .
O2W O 0.5224(2) 0.56212(11) 0.03290(8) 0.0416(7) Uani 1 1 d . . .
H2WA H 0.5492 0.5926 0.0425 0.062 Uiso 1 1 d R . .
H2WB H 0.5433 0.5572 0.0085 0.062 Uiso 1 1 d R . .
O3W O 0.2451(7) 0.4783(5) 0.2746(3) 0.189(3) Uani 1 1 d GU . .
H3WA H 0.2827 0.4836 0.2943 0.284 Uiso 1 1 d G . .
H3WB H 0.1959 0.4606 0.2826 0.284 Uiso 1 1 d G . .
O4W O 0.2589(3) 0.6250 0.1250 0.0410(9) Uani 1 2 d SG . .
H4WA H 0.3007 0.6282 0.1067 0.061 Uiso 0.50 1 d PG . .
H4WB H 0.2862 0.6174 0.1471 0.061 Uiso 0.50 1 d PG . .

loop_
_atom_site_aniso_label
_atom_site_aniso_U_11
_atom_site_aniso_U_22
_atom_site_aniso_U_33
_atom_site_aniso_U_23
_atom_site_aniso_U_13
_atom_site_aniso_U_12
Co1 0.0344(3) 0.0202(3) 0.0145(3) -0.00007(15) -0.00114(16) -0.00262(16)
O11 0.0411(13) 0.0204(11) 0.0167(11) -0.0019(9) -0.0033(9) -0.0006(9)
O12 0.0480(15) 0.0209(12) 0.0140(11) 0.0013(8) -0.0042(9) -0.0057(9)
O13 0.108(3) 0.0424(18) 0.0168(14) -0.0080(11) 0.0072(14) -0.0240(15)
C11 0.0210(15) 0.0224(16) 0.0157(15) 0.0012(12) -0.0012(11) -0.0019(11)
C12 0.0260(16) 0.0282(17) 0.0158(15) -0.0034(12) 0.0007(12) -0.0068(12)
C13 0.028(2) 0.029(2) 0.012(2) 0.000 0.000 -0.0102(17)
C14 0.024(2) 0.028(2) 0.0117(19) 0.000 0.000 -0.0048(17)
C15 0.0241(15) 0.0236(16) 0.0179(15) -0.0001(12) -0.0051(11) -0.0026(12)
C16 0.056(3) 0.040(3) 0.016(2) 0.000 0.000 -0.021(2)
O21 0.0572(16) 0.0390(14) 0.0145(11) 0.0050(11) -0.0045(10) -0.0120(12)
O22 0.0595(17) 0.0313(14) 0.0292(14) 0.0158(11) -0.0151(11) -0.0167(11)
O23 0.0668(19) 0.0220(13) 0.0549(18) -0.0146(13) -0.0222(14) 0.0086(12)
C21 0.0227(15) 0.0195(15) 0.0155(15) 0.0011(12) -0.0009(11) -0.0028(11)
C22 0.0221(15) 0.0221(15) 0.0136(15) -0.0051(11) -0.0041(11) -0.0001(11)
C23 0.023(2) 0.016(2) 0.020(2) 0.000 -0.0046(16) 0.000
C24 0.023(2) 0.0156(19) 0.017(2) 0.000 -0.0029(15) 0.000
C25 0.0307(17) 0.0323(18) 0.0173(16) 0.0057(14) -0.0056(12) -0.0088(13)
C26 0.033(2) 0.020(2) 0.037(3) 0.000 -0.017(2) 0.000
O1 0.0464(14) 0.0290(13) 0.0223(12) -0.0053(10) 0.0096(10) -0.0120(11)
C1 0.0386(19) 0.0195(15) 0.0260(17) -0.0038(12) 0.0079(14) -0.0024(13)
N1 0.0510(18) 0.0289(15) 0.0264(14) -0.0024(12) 0.0127(13) -0.0148(13)
N2 0.0489(18) 0.0280(14) 0.0309(15) -0.0074(12) 0.0099(13) -0.0137(13)
O1W 0.0365(14) 0.0634(18) 0.0251(13) 0.0124(12) -0.0048(10) -0.0061(12)
O2W 0.0455(16) 0.0353(14) 0.0439(16) -0.0002(11) 0.0067(12) -0.0017(12)
O3W 0.165(6) 0.192(7) 0.210(7) 0.038(6) -0.048(5) -0.048(6)
O4W 0.044(2) 0.038(2) 0.041(2) -0.0001(16) 0.000 0.000

loop_
_atom_type_symbol
_atom_type_description
_atom_type_scat_dispersion_real
_atom_type_scat_dispersion_imag
_atom_type_scat_source
C C 0.0033 0.0016 'International Tables Vol C Tables 4.2.6.8 and 6.1.1.4'
H H 0.0000 0.0000 'International Tables Vol C Tables 4.2.6.8 and 6.1.1.4'
N N 0.0061 0.0033 'International Tables Vol C Tables 4.2.6.8 and 6.1.1.4'
O O 0.0106 0.0060 'International Tables Vol C Tables 4.2.6.8 and 6.1.1.4'
Co Co 0.3494 0.9721 'International Tables Vol C Tables 4.2.6.8 and 6.1.1.4'

loop_
_geom_angle_atom_site_label_1
_geom_angle_atom_site_label_2
_geom_angle_atom_site_label_3
_geom_angle
_geom_angle_site_symmetry_1
_geom_angle_site_symmetry_3
O12 Co1 O11 59.63(8) . .
O21 Co1 O11 178.14(9) . .
O21 Co1 O12 118.60(9) . .
O21 Co1 O1 91.24(10) . .
O21 Co1 O1W 90.58(10) . .
O21 Co1 O2W 88.05(10) . .
O1 Co1 O11 90.57(9) . .
O1 Co1 O12 149.86(8) . .
O1 Co1 O2W 90.54(10) . .
O1W Co1 O11 89.00(9) . .
O1W Co1 O12 93.42(10) . .
O1W Co1 O1 90.19(11) . .
O1W Co1 O2W 178.47(10) . .
O2W Co1 O11 92.35(9) . .
O2W Co1 O12 86.63(10) . .
C15 O11 Co1 89.27(18) . .
C15 O12 Co1 90.8(2) . .
C12 C11 C15 119.7(3) . .
C14 C11 C12 119.3(3) . .
C14 C11 C15 120.9(3) . .
C11 C12 H12 119.8 . .
C13 C12 C11 120.5(3) . .
C13 C12 H12 119.8 . .
C12 C13 C12 119.5(4) . 2
C12 C13 C16 120.2(2) 2 .
C12 C13 C16 120.2(2) . .
C11 C14 C11 120.9(4) 2 .
C11 C14 H14 119.6 2 .
C11 C14 H14 119.6 . .
O11 C15 O12 120.3(3) . .
O11 C15 C11 120.6(3) . .
O12 C15 C11 119.2(3) . .
O13 C16 O13 124.5(5) . 2
O13 C16 C13 117.8(2) . .
O13 C16 C13 117.8(2) 2 .
C25 O21 Co1 120.0(2) . .
C22 C21 C24 119.0(3) . .
C22 C21 C25 121.7(3) . .
C24 C21 C25 119.3(3) . .
C21 C22 H22 119.4 . .
C21 C22 C23 121.2(3) . .
C23 C22 H22 119.4 . .
C22 C23 C22 118.7(4) 3_554 .
C22 C23 C26 120.65(19) 3_554 .
C22 C23 C26 120.65(19) . .
C21 C24 C21 120.9(4) 3_554 .
C21 C24 H24 119.5 . .
C21 C24 H24 119.5 3_554 .
O21 C25 C21 117.2(3) . .
O22 C25 O21 124.2(3) . .
O22 C25 C21 118.7(3) . .
O23 C26 O23 122.5(5) 3_554 .
O23 C26 C23 118.7(2) 3_554 .
O23 C26 C23 118.7(2) . .
C1 O1 Co1 126.3(2) . .
O1 C1 N1 120.7(3) . .
O1 C1 N2 120.6(3) . .
N2 C1 N1 118.7(3) . .
C1 N1 H1A 120.0 . .
C1 N1 H1B 120.0 . .
H1A N1 H1B 120.0 . .
C1 N2 H2A 120.0 . .
C1 N2 H2B 120.0 . .
H2A N2 H2B 120.0 . .
Co1 O1W H1WA 110.8 . .
Co1 O1W H1WB 110.6 . .
H1WA O1W H1WB 108.1 . .
Co1 O2W H2WA 110.9 . .
Co1 O2W H2WB 110.6 . .
H2WA O2W H2WB 108.1 . .
H3WA O3W H3WB 109.5 . .
H4WA O4W H4WB 109.5 . .

loop_
_geom_bond_atom_site_label_1
_geom_bond_atom_site_label_2
_geom_bond_distance
_geom_bond_site_symmetry_2
Co1 O11 2.223(2) .
Co1 O12 2.184(3) .
Co1 O21 2.074(2) .
Co1 O1 2.096(2) .
Co1 O1W 2.079(3) .
Co1 O2W 2.107(3) .
O11 C15 1.258(4) .
O12 C15 1.269(4) .
O13 C16 1.251(4) .
C11 C12 1.398(4) .
C11 C14 1.387(4) .
C11 C15 1.504(4) .
C12 H12 0.9300 .
C12 C13 1.389(4) .
C13 C12 1.389(4) 2
C13 C16 1.518(6) .
C14 C11 1.387(4) 2
C14 H14 0.9300 .
C16 O13 1.251(4) 2
O21 C25 1.266(4) .
O22 C25 1.243(4) .
O23 C26 1.261(4) .
C21 C22 1.382(4) .
C21 C24 1.390(4) .
C21 C25 1.508(4) .
C22 H22 0.9300 .
C22 C23 1.391(4) .
C23 C22 1.391(4) 3_554
C23 C26 1.485(6) .
C24 C21 1.390(4) 3_554
C24 H24 0.9300 .
C26 O23 1.261(4) 3_554
O1 C1 1.272(4) .
C1 N1 1.330(4) .
C1 N2 1.323(4) .
N1 H1A 0.8600 .
N1 H1B 0.8600 .
N2 H2A 0.8600 .
N2 H2B 0.8600 .
O1W H1WA 0.8916 .
O1W H1WB 0.8914 .
O2W H2WA 0.8924 .
O2W H2WB 0.8920 .
O3W H3WA 0.8699 .
O3W H3WB 0.8698 .
O4W H4WA 0.8700 .
O4W H4WB 0.8699 .

loop_
_geom_torsion_atom_site_label_1
_geom_torsion_atom_site_label_2
_geom_torsion_atom_site_label_3
_geom_torsion_atom_site_label_4
_geom_torsion
_geom_torsion_site_symmetry_1
_geom_torsion_site_symmetry_2
_geom_torsion_site_symmetry_3
_geom_torsion_site_symmetry_4
Co1 O11 C15 O12 -2.9(3) . . . .
Co1 O11 C15 C11 175.8(2) . . . .
Co1 O12 C15 O11 2.9(3) . . . .
Co1 O12 C15 C11 -175.7(2) . . . .
Co1 O21 C25 O22 -4.6(5) . . . .
Co1 O21 C25 C21 175.4(2) . . . .
Co1 O1 C1 N1 39.7(5) . . . .
Co1 O1 C1 N2 -140.4(3) . . . .
O11 Co1 O12 C15 -1.66(16) . . . .
O11 Co1 O21 C25 -7(3) . . . .
O11 Co1 O1 C1 127.3(3) . . . .
O12 Co1 O11 C15 1.67(16) . . . .
O12 Co1 O21 C25 10.6(3) . . . .
O12 Co1 O1 C1 119.1(3) . . . .
C11 C12 C13 C12 -1.1(2) . . . 2
C11 C12 C13 C16 178.9(2) . . . .
C12 C11 C14 C11 -1.11(19) . . . 2
C12 C11 C15 O11 -0.6(4) . . . .
C12 C11 C15 O12 178.1(3) . . . .
C12 C13 C16 O13 -179.7(2) 2 . . .
C12 C13 C16 O13 0.3(2) 2 . . 2
C12 C13 C16 O13 -179.7(2) . . . 2
C12 C13 C16 O13 0.3(2) . . . .
C14 C11 C12 C13 2.2(4) . . . .
C14 C11 C15 O11 -179.5(2) . . . .
C14 C11 C15 O12 -0.8(4) . . . .
C15 C11 C12 C13 -176.7(2) . . . .
C15 C11 C14 C11 177.8(3) . . . 2
O21 Co1 O11 C15 19(3) . . . .
O21 Co1 O12 C15 178.99(17) . . . .
O21 Co1 O1 C1 -53.2(3) . . . .
C21 C22 C23 C22 -0.24(19) . . . 3_554
C21 C22 C23 C26 179.76(19) . . . .
C22 C21 C24 C21 -0.24(18) . . . 3_554
C22 C21 C25 O21 -7.8(4) . . . .
C22 C21 C25 O22 172.1(3) . . . .
C22 C23 C26 O23 -6.9(2) 3_554 . . 3_554
C22 C23 C26 O23 -6.9(2) . . . .
C22 C23 C26 O23 173.1(2) 3_554 . . .
C22 C23 C26 O23 173.1(2) . . . 3_554
C24 C21 C22 C23 0.5(4) . . . .
C24 C21 C25 O21 173.1(3) . . . .
C24 C21 C25 O22 -6.9(4) . . . .
C25 C21 C22 C23 -178.6(2) . . . .
C25 C21 C24 C21 178.8(3) . . . 3_554
O1 Co1 O11 C15 -173.60(18) . . . .
O1 Co1 O12 C15 7.8(3) . . . .
O1 Co1 O21 C25 -173.9(3) . . . .
O1W Co1 O11 C15 96.22(18) . . . .
O1W Co1 O12 C15 -88.48(18) . . . .
O1W Co1 O21 C25 -83.7(3) . . . .
O1W Co1 O1 C1 -143.7(3) . . . .
O2W Co1 O11 C15 -83.04(18) . . . .
O2W Co1 O12 C15 93.05(18) . . . .
O2W Co1 O21 C25 95.7(3) . . . .
O2W Co1 O1 C1 34.9(3) . . . .
